data_4518219
loop_
_publ_author_name
'Takeuchi, Katsuhiko'
'Kim, Kun-Woo'
'Kim, Yong-Joo'
'Fukaya, Norihisa'
'Sato, Kazuhiko'
'Choi, Jun-Chul'

_publ_section_title
;
 Synthesis and Structure of Multinuclear Pd(II) Complexes Bridged by
 Phosphide or Azide Ligands.
;
_journal_issue 46
_journal_name_full 'ACS omega'
_journal_page_first 29706
_journal_page_last 29713
_journal_paper_doi 10.1021/acsomega.0c03317
_journal_volume 5
_journal_year 2020
_chemical_formula_moiety 'C16 H22 Cl4 P2 Pd2'
_chemical_formula_sum 'C16 H22 Cl4 P2 Pd2'
_chemical_formula_weight 630.87
_space_group_crystal_system monoclinic
_space_group_IT_number 14
_space_group_name_Hall '-P 2yn'
_space_group_name_H-M_alt 'P 1 21/n 1'
_atom_sites_solution_hydrogens geom
_audit_creation_method SHELXL-2018/1
_cell_angle_alpha 90
_cell_angle_beta 105.424(2)
_cell_angle_gamma 90
_cell_formula_units_Z 2
_cell_length_a 7.79220(10)
_cell_length_b 11.7360(2)
_cell_length_c 12.1887(2)
_cell_measurement_reflns_used 17749
_cell_measurement_temperature 93(2)
_cell_measurement_theta_max 30.8110
_cell_measurement_theta_min 2.4190
_cell_volume 1074.50(3)
_computing_structure_refinement 'SHELXL-2018/1 (Sheldrick, 2018)'
_diffrn_ambient_temperature 93(2)
_diffrn_detector_area_resol_mean 5.8140
_diffrn_measured_fraction_theta_full 0.999
_diffrn_measured_fraction_theta_max 0.999
_diffrn_measurement_device_type 'dtrek-CrysAlisPro-abstract goniometer imported rigaku-d*trek images'
_diffrn_measurement_method 'CCD plate'
_diffrn_radiation_type MoK\a
_diffrn_radiation_wavelength 0.71073
_diffrn_reflns_av_R_equivalents 0.0211
_diffrn_reflns_av_unetI/netI 0.0093
_diffrn_reflns_Laue_measured_fraction_full 0.999
_diffrn_reflns_Laue_measured_fraction_max 0.999
_diffrn_reflns_limit_h_max 10
_diffrn_reflns_limit_h_min -10
_diffrn_reflns_limit_k_max 15
_diffrn_reflns_limit_k_min -15
_diffrn_reflns_limit_l_max 15
_diffrn_reflns_limit_l_min -15
_diffrn_reflns_number 17725
_diffrn_reflns_point_group_measured_fraction_full 0.999
_diffrn_reflns_point_group_measured_fraction_max 0.999
_diffrn_reflns_theta_full 25.242
_diffrn_reflns_theta_max 27.497
_diffrn_reflns_theta_min 2.453
_diffrn_source 'fine-focus sealed X-ray tube'
_exptl_absorpt_coefficient_mu 2.317
_exptl_absorpt_correction_T_max 1.00000
_exptl_absorpt_correction_T_min 0.72026
_exptl_absorpt_correction_type multi-scan
_exptl_absorpt_process_details
;
CrysAlisPro 1.171.40.53 (Rigaku Oxford Diffraction, 2019)
Empirical absorption correction using spherical harmonics,
 implemented in SCALE3 ABSPACK scaling algorithm.
;
_exptl_crystal_colour Orange
_exptl_crystal_density_diffrn 1.950
_exptl_crystal_description Block
_exptl_crystal_F_000 616
_exptl_crystal_size_max 0.320
_exptl_crystal_size_mid 0.280
_exptl_crystal_size_min 0.220
_refine_diff_density_max 0.452
_refine_diff_density_min -0.588
_refine_diff_density_rms 0.069
_refine_ls_extinction_method none
_refine_ls_goodness_of_fit_ref 1.178
_refine_ls_hydrogen_treatment constr
_refine_ls_matrix_type full
_refine_ls_number_parameters 111
_refine_ls_number_reflns 2462
_refine_ls_number_restraints 0
_refine_ls_restrained_S_all 1.178
_refine_ls_R_factor_all 0.0143
_refine_ls_R_factor_gt 0.0141
_refine_ls_shift/su_max 0.002
_refine_ls_shift/su_mean 0.000
_refine_ls_structure_factor_coef Fsqd
_refine_ls_weighting_details 'w=1/[\s^2^(Fo^2^)+(0.0161P)^2^+0.6876P] where P=(Fo^2^+2Fc^2^)/3'
_refine_ls_weighting_scheme calc
_refine_ls_wR_factor_gt 0.0361
_refine_ls_wR_factor_ref 0.0363
_reflns_Friedel_coverage 0.000
_reflns_number_gt 2439
_reflns_number_total 2462
_reflns_threshold_expression 'I > 2\s(I)'
_cod_data_source_file ao0c03317_si_005.cif
_cod_data_source_block 3b
_cod_depositor_comments 'Adding full bibliography for 4518217--4518222.cif.'
_cod_original_sg_symbol_H-M 'P 21/n'
_cod_database_code 4518219
_shelx_shelxl_version_number 2018/1
_shelx_space_group_comment
;
The symmetry employed for this shelxl refinement is uniquely defined
by the following loop, which should always be used as a source of
symmetry information in preference to the above space-group names.
They are only intended as comments.
;
_shelx_estimated_absorpt_t_min 0.524
_shelx_estimated_absorpt_t_max 0.630

loop_
_space_group_symop_operation_xyz
'x, y, z'
'-x+1/2, y+1/2, -z+1/2'
'-x, -y, -z'
'x-1/2, -y-1/2, z-1/2'

loop_
_atom_site_label
_atom_site_type_symbol
_atom_site_fract_x
_atom_site_fract_y
_atom_site_fract_z
_atom_site_U_iso_or_equiv
_atom_site_adp_type
_atom_site_occupancy
_atom_site_site_symmetry_order
_atom_site_calc_flag
_atom_site_refinement_flags_posn
_atom_site_refinement_flags_adp
_atom_site_refinement_flags_occupancy
_atom_site_disorder_assembly
_atom_site_disorder_group
Pd1 Pd 0.45785(2) 0.85496(2) 0.50199(2) 0.00915(4) Uani 1 1 d . . . . .
P1 P 0.23233(5) 0.73449(3) 0.44656(3) 0.01113(8) Uani 1 1 d . . . . .
C1 C 0.2675(2) 0.63601(13) 0.34106(13) 0.0175(3) Uani 1 1 d . . . . .
H1 H 0.382191 0.597543 0.370241 0.026 Uiso 1 1 calc R U . . .
H1A H 0.267580 0.677677 0.271403 0.026 Uiso 1 1 calc R U . . .
H1B H 0.171714 0.579295 0.324204 0.026 Uiso 1 1 calc R U . . .
C2 C 0.0212(2) 0.80145(14) 0.38152(15) 0.0211(3) Uani 1 1 d . . . . .
H2 H -0.072623 0.743462 0.364071 0.032 Uiso 1 1 calc R U . . .
H2A H 0.027206 0.839556 0.311095 0.032 Uiso 1 1 calc R U . . .
H2B H -0.005509 0.857671 0.434094 0.032 Uiso 1 1 calc R U . . .
C3 C 0.19869(19) 0.65138(12) 0.56347(13) 0.0124(3) Uani 1 1 d . . . . .
C4 C 0.2701(2) 0.54208(13) 0.58341(13) 0.0163(3) Uani 1 1 d . . . . .
H4 H 0.332565 0.510297 0.533579 0.020 Uiso 1 1 calc R U . . .
C5 C 0.2502(2) 0.47953(14) 0.67585(14) 0.0208(3) Uani 1 1 d . . . . .
H5 H 0.299513 0.405202 0.689507 0.025 Uiso 1 1 calc R U . . .
C6 C 0.1581(2) 0.52567(16) 0.74835(14) 0.0228(3) Uani 1 1 d . . . . .
H6 H 0.145320 0.483156 0.812048 0.027 Uiso 1 1 calc R U . . .
C7 C 0.0849(2) 0.63328(16) 0.72798(15) 0.0241(4) Uani 1 1 d . . . . .
H7 H 0.020445 0.664033 0.777179 0.029 Uiso 1 1 calc R U . . .
C8 C 0.1049(2) 0.69685(14) 0.63618(13) 0.0179(3) Uani 1 1 d . . . . .
H8 H 0.054915 0.771045 0.622853 0.021 Uiso 1 1 calc R U . . .
Cl1 Cl 0.28864(4) 1.01613(3) 0.43581(3) 0.01500(8) Uani 1 1 d . . . . .
Cl2 Cl 0.63275(5) 0.70062(3) 0.56636(3) 0.01724(8) Uani 1 1 d . . . . .

loop_
_atom_site_aniso_label
_atom_site_aniso_U_11
_atom_site_aniso_U_22
_atom_site_aniso_U_33
_atom_site_aniso_U_23
_atom_site_aniso_U_13
_atom_site_aniso_U_12
Pd1 0.00931(6) 0.00858(6) 0.00879(6) -0.00001(4) 0.00106(4) -0.00129(3)
P1 0.01053(16) 0.00958(16) 0.01179(17) -0.00001(13) 0.00037(13) -0.00142(13)
C1 0.0220(8) 0.0173(7) 0.0121(7) -0.0040(5) 0.0026(6) -0.0049(6)
C2 0.0139(7) 0.0159(7) 0.0280(8) 0.0042(6) -0.0037(6) -0.0013(6)
C3 0.0100(6) 0.0135(7) 0.0127(7) -0.0010(5) 0.0016(5) -0.0037(5)
C4 0.0178(7) 0.0130(7) 0.0184(7) 0.0004(6) 0.0056(6) -0.0013(6)
C5 0.0221(8) 0.0172(8) 0.0218(8) 0.0040(6) 0.0033(6) -0.0054(6)
C6 0.0194(8) 0.0323(9) 0.0160(7) 0.0044(7) 0.0035(6) -0.0116(7)
C7 0.0175(8) 0.0397(10) 0.0173(8) -0.0043(7) 0.0087(6) -0.0040(7)
C8 0.0137(7) 0.0207(8) 0.0193(7) -0.0041(6) 0.0046(6) 0.0002(6)
Cl1 0.01185(15) 0.01103(15) 0.01890(17) 0.00365(13) -0.00152(12) -0.00200(12)
Cl2 0.01340(16) 0.01128(16) 0.02357(18) -0.00229(13) -0.00116(13) 0.00184(12)

loop_
_atom_type_symbol
_atom_type_description
_atom_type_scat_dispersion_real
_atom_type_scat_dispersion_imag
_atom_type_scat_source
C C 0.0033 0.0016 'International Tables Vol C Tables 4.2.6.8 and 6.1.1.4'
H H 0.0000 0.0000 'International Tables Vol C Tables 4.2.6.8 and 6.1.1.4'
P P 0.1023 0.0942 'International Tables Vol C Tables 4.2.6.8 and 6.1.1.4'
Cl Cl 0.1484 0.1585 'International Tables Vol C Tables 4.2.6.8 and 6.1.1.4'
Pd Pd -0.9988 1.0072 'International Tables Vol C Tables 4.2.6.8 and 6.1.1.4'

loop_
_geom_angle_atom_site_label_1
_geom_angle_atom_site_label_2
_geom_angle_atom_site_label_3
_geom_angle
_geom_angle_site_symmetry_1
_geom_angle_site_symmetry_3
_geom_angle_publ_flag
P1 Pd1 Cl2 87.191(13) . . ?
P1 Pd1 Cl1 94.743(13) . . ?
Cl2 Pd1 Cl1 177.888(13) . . ?
P1 Pd1 Cl1 178.623(13) . 3_676 ?
Cl2 Pd1 Cl1 91.445(13) . 3_676 ?
Cl1 Pd1 Cl1 86.618(12) . 3_676 ?
C3 P1 C1 107.37(7) . . ?
C3 P1 C2 106.00(8) . . ?
C1 P1 C2 105.03(8) . . ?
C3 P1 Pd1 111.99(5) . . ?
C1 P1 Pd1 111.58(5) . . ?
C2 P1 Pd1 114.35(5) . . ?
P1 C1 H1 109.5 . . ?
P1 C1 H1A 109.5 . . ?
H1 C1 H1A 109.5 . . ?
P1 C1 H1B 109.5 . . ?
H1 C1 H1B 109.5 . . ?
H1A C1 H1B 109.5 . . ?
P1 C2 H2 109.5 . . ?
P1 C2 H2A 109.5 . . ?
H2 C2 H2A 109.5 . . ?
P1 C2 H2B 109.5 . . ?
H2 C2 H2B 109.5 . . ?
H2A C2 H2B 109.5 . . ?
C4 C3 C8 119.55(14) . . ?
C4 C3 P1 120.05(11) . . ?
C8 C3 P1 120.38(12) . . ?
C5 C4 C3 120.19(15) . . ?
C5 C4 H4 119.9 . . ?
C3 C4 H4 119.9 . . ?
C4 C5 C6 119.94(16) . . ?
C4 C5 H5 120.0 . . ?
C6 C5 H5 120.0 . . ?
C7 C6 C5 120.06(16) . . ?
C7 C6 H6 120.0 . . ?
C5 C6 H6 120.0 . . ?
C6 C7 C8 120.49(15) . . ?
C6 C7 H7 119.8 . . ?
C8 C7 H7 119.8 . . ?
C7 C8 C3 119.75(15) . . ?
C7 C8 H8 120.1 . . ?
C3 C8 H8 120.1 . . ?
Pd1 Cl1 Pd1 93.383(12) . 3_676 ?

loop_
_geom_bond_atom_site_label_1
_geom_bond_atom_site_label_2
_geom_bond_distance
_geom_bond_site_symmetry_2
_geom_bond_publ_flag
Pd1 P1 2.2163(4) . ?
Pd1 Cl2 2.2770(4) . ?
Pd1 Cl1 2.3241(4) . ?
Pd1 Cl1 2.4432(3) 3_676 ?
P1 C3 1.8026(15) . ?
P1 C1 1.8032(16) . ?
P1 C2 1.8050(16) . ?
C1 H1 0.9800 . ?
C1 H1A 0.9800 . ?
C1 H1B 0.9800 . ?
C2 H2 0.9800 . ?
C2 H2A 0.9800 . ?
C2 H2B 0.9800 . ?
C3 C4 1.394(2) . ?
C3 C8 1.396(2) . ?
C4 C5 1.388(2) . ?
C4 H4 0.9500 . ?
C5 C6 1.388(3) . ?
C5 H5 0.9500 . ?
C6 C7 1.381(3) . ?
C6 H6 0.9500 . ?
C7 C8 1.388(2) . ?
C7 H7 0.9500 . ?
C8 H8 0.9500 . ?

loop_
_geom_torsion_atom_site_label_1
_geom_torsion_atom_site_label_2
_geom_torsion_atom_site_label_3
_geom_torsion_atom_site_label_4
_geom_torsion
_geom_torsion_site_symmetry_1
_geom_torsion_site_symmetry_2
_geom_torsion_site_symmetry_3
_geom_torsion_site_symmetry_4
_geom_torsion_publ_flag
C1 P1 C3 C4 25.72(14) . . . . ?
C2 P1 C3 C4 137.57(12) . . . . ?
Pd1 P1 C3 C4 -97.09(12) . . . . ?
C1 P1 C3 C8 -155.83(12) . . . . ?
C2 P1 C3 C8 -43.97(14) . . . . ?
Pd1 P1 C3 C8 81.36(12) . . . . ?
C8 C3 C4 C5 -0.9(2) . . . . ?
P1 C3 C4 C5 177.57(12) . . . . ?
C3 C4 C5 C6 0.3(2) . . . . ?
C4 C5 C6 C7 0.6(2) . . . . ?
C5 C6 C7 C8 -1.0(3) . . . . ?
C6 C7 C8 C3 0.4(2) . . . . ?
C4 C3 C8 C7 0.5(2) . . . . ?
P1 C3 C8 C7 -177.94(12) . . . . ?
